data_7102694
loop_
_publ_author_name
'Thompson, Amber L'
'Goeta, Andres E'
'Real, Jose A'
'Galet, Ana'
'Carmen Munoz, M'

_publ_section_title
;
 Thermal and light induced polymorphism in iron(II) spin crossover
 compounds.
;
_journal_issue 12
_journal_name_full 'Chemical communications (Cambridge, England)'
_journal_page_first 1390
_journal_page_last 1391
_journal_paper_doi 10.1039/b403179b
_journal_year 2004
_chemical_formula_moiety 'C24 H24 B2 Fe N10'
_chemical_formula_sum 'C24 H24 B2 Fe N10'
_chemical_formula_weight 530.00
_chemical_melting_point ?
_chemical_name_common
;2,2'-Phenanthroline-bis(di(hydro)bis(1-pyrazolyl)borate
iron(ii)
;
_chemical_name_systematic
;
2,2'-Phenanthroline-bis[di(hydro)bis(1-pyrazolyl)borate
iron(II)
;
_space_group_IT_number 2
_symmetry_cell_setting triclinic
_symmetry_space_group_name_Hall '-P 1'
_symmetry_space_group_name_H-M 'P -1'
_atom_sites_solution_hydrogens difmap
_atom_sites_solution_primary direct
_atom_sites_solution_secondary difmap
_audit_creation_method SHELXL-97
_cell_angle_alpha 69.492(3)
_cell_angle_beta 109.755(3)
_cell_angle_gamma 93.280(3)
_cell_formula_units_Z 2
_cell_length_a 11.655(2)
_cell_length_b 11.0156(19)
_cell_length_c 10.5664(18)
_cell_measurement_reflns_used 1688
_cell_measurement_temperature 30(2)
_cell_measurement_theta_max 58.115
_cell_measurement_theta_min 4.683
_cell_volume 1192.9(4)
_computing_cell_refinement 'SMART-NT V6.1 (Bruker, 2000)'
_computing_data_collection 'SMART-NT V6.1 (Bruker, 2000)'
_computing_data_reduction 'SMART-NT V6.1 (Bruker, 2000)'
_computing_molecular_graphics 'Bruker SHELXTL'
_computing_publication_material 'Bruker SHELXTL'
_computing_structure_refinement 'SHELXL-97 (Sheldrick, 1997)'
_computing_structure_solution 'SHELXS-97 (Sheldrick, 1997)'
_diffrn_ambient_temperature 30(2)
_diffrn_detector_area_resol_mean 8
_diffrn_measured_fraction_theta_full 0.908
_diffrn_measured_fraction_theta_max 0.908
_diffrn_measurement_device_type 'Bruker ProteumM with Bede Microsource'
_diffrn_measurement_method \w-scans
_diffrn_radiation_monochromator graphite
_diffrn_radiation_source 'micro-focus X-ray source'
_diffrn_radiation_type MoK\a
_diffrn_radiation_wavelength 0.71073
_diffrn_reflns_av_R_equivalents 0.0546
_diffrn_reflns_av_sigmaI/netI 0.1190
_diffrn_reflns_limit_h_max 15
_diffrn_reflns_limit_h_min -15
_diffrn_reflns_limit_k_max 15
_diffrn_reflns_limit_k_min -15
_diffrn_reflns_limit_l_max 12
_diffrn_reflns_limit_l_min -14
_diffrn_reflns_number 8374
_diffrn_reflns_theta_full 29.13
_diffrn_reflns_theta_max 29.13
_diffrn_reflns_theta_min 2.38
_exptl_absorpt_coefficient_mu 0.669
_exptl_absorpt_correction_T_max 0.9484
_exptl_absorpt_correction_T_min 0.9063
_exptl_absorpt_correction_type integration
_exptl_absorpt_process_details 'XPREP (SHELXTL,1997)'
_exptl_crystal_colour clear_intense_red
_exptl_crystal_density_diffrn 1.476
_exptl_crystal_density_meas ?
_exptl_crystal_density_method .
_exptl_crystal_description block
_exptl_crystal_F_000 548
_exptl_crystal_size_max 0.15
_exptl_crystal_size_mid 0.12
_exptl_crystal_size_min 0.08
_refine_diff_density_max 1.048
_refine_diff_density_min -0.635
_refine_diff_density_rms 0.090
_refine_ls_extinction_method none
_refine_ls_goodness_of_fit_ref 0.915
_refine_ls_hydrogen_treatment mixed
_refine_ls_matrix_type full
_refine_ls_number_parameters 407
_refine_ls_number_reflns 5832
_refine_ls_number_restraints 0
_refine_ls_restrained_S_all 0.915
_refine_ls_R_factor_all 0.0924
_refine_ls_R_factor_gt 0.0545
_refine_ls_shift/su_max 0.001
_refine_ls_shift/su_mean 0.000
_refine_ls_structure_factor_coef Fsqd
_refine_ls_weighting_details 'calc w=1/[\s^2^(Fo^2^)+(0.0263P)^2^+0.0000P] where P=(Fo^2^+2Fc^2^)/3'
_refine_ls_weighting_scheme calc
_refine_ls_wR_factor_gt 0.0894
_refine_ls_wR_factor_ref 0.0983
_reflns_number_gt 3893
_reflns_number_total 5832
_reflns_threshold_expression >2sigma(I)
_cod_data_source_file b403179b.txt
_cod_data_source_block phen3
_cod_depositor_comments
;
The following automatic conversions were performed:
'_symmetry_cell_setting' value 'Triclinic' changed to 'triclinic'
according to '/home/saulius/struct/CIF-dictionaries/cif_core.dic'
dictionary named 'cif_core.dic' version 2.4.1 from
2010-06-29.

'_exptl_absorpt_correction_type' value 'Integration' changed
to 'integration' according to
'/home/saulius/struct/CIF-dictionaries/cif_core.dic' dictionary named
'cif_core.dic' version 2.4.1 from 2010-06-29.

Automatic conversion script
Id: cif_fix_enum 1527 2010-12-29 10:47:43Z saulius 

The following automatic conversions were performed:

'_chemical_melting_point' value 'not measured' was changed to '?' -
the value is undefined or not given.

Automatic conversion script
Id: cif_fix_values 1646 2011-03-28 12:23:43Z adriana 
;
_cod_original_sg_symbol_H-M P-1
_cod_database_code 7102694

loop_
_symmetry_equiv_pos_as_xyz
'x, y, z'
'-x, -y, -z'

loop_
_atom_site_label
_atom_site_type_symbol
_atom_site_fract_x
_atom_site_fract_y
_atom_site_fract_z
_atom_site_U_iso_or_equiv
_atom_site_adp_type
_atom_site_occupancy
_atom_site_symmetry_multiplicity
_atom_site_calc_flag
Fe1 Fe -1.23803(4) 0.76340(4) -1.25652(5) 0.00833(11) Uani 1 1 d
B1 B -1.3055(3) 0.6920(3) -0.9463(4) 0.0138(7) Uani 1 1 d
H11B H -1.213(3) 0.698(3) -0.883(3) 0.017 Uiso 1 1 d
H12B H -1.368(3) 0.667(3) -0.883(3) 0.017 Uiso 1 1 d
B2 B -1.3160(3) 0.6744(3) -1.5539(4) 0.0113(7) Uani 1 1 d
H21B H -1.304(3) 0.777(3) -1.623(3) 0.014 Uiso 1 1 d
H22B H -1.344(3) 0.607(3) -1.614(3) 0.014 Uiso 1 1 d
N11 N -1.0830(2) 0.8080(2) -1.1366(3) 0.0104(5) Uani 1 1 d
N12 N -1.2550(2) 0.5940(2) -1.1086(2) 0.0096(5) Uani 1 1 d
N13 N -1.3286(2) 0.8682(2) -1.1942(2) 0.0102(5) Uani 1 1 d
N14 N -1.3049(2) 0.5838(2) -1.0052(2) 0.0111(5) Uani 1 1 d
N15 N -1.3597(2) 0.8219(2) -1.0726(2) 0.0119(5) Uani 1 1 d
N21 N -1.2164(2) 0.9230(2) -1.4044(2) 0.0094(5) Uani 1 1 d
N22 N -1.3986(2) 0.7324(2) -1.3840(2) 0.0104(5) Uani 1 1 d
N23 N -1.1444(2) 0.6599(2) -1.3169(2) 0.0108(5) Uani 1 1 d
N24 N -1.4165(2) 0.6838(2) -1.4915(2) 0.0107(5) Uani 1 1 d
N25 N -1.1944(2) 0.6162(2) -1.4283(2) 0.0104(5) Uani 1 1 d
C11 C -1.0189(3) 0.7512(3) -0.9978(3) 0.0129(6) Uani 1 1 d
H11 H -1.046(3) 0.676(3) -0.942(3) 0.015 Uiso 1 1 d
C12 C -0.9132(3) 0.8005(3) -0.9265(3) 0.0140(6) Uani 1 1 d
H12 H -0.877(3) 0.750(3) -0.830(3) 0.017 Uiso 1 1 d
C13 C -0.8691(3) 0.9105(3) -1.0008(3) 0.0139(6) Uani 1 1 d
H13 H -0.802(3) 0.941(3) -0.956(3) 0.017 Uiso 1 1 d
C14 C -0.9318(3) 0.9722(3) -1.1483(3) 0.0126(6) Uani 1 1 d
C15 C -1.0389(3) 0.9190(3) -1.2102(3) 0.0103(6) Uani 1 1 d
C16 C -1.2566(3) 0.4763(3) -1.1189(3) 0.0120(6) Uani 1 1 d
H16 H -1.228(3) 0.458(3) -1.186(3) 0.014 Uiso 1 1 d
C17 C -1.3053(3) 0.3889(3) -1.0220(3) 0.0137(6) Uani 1 1 d
H17 H -1.314(3) 0.302(3) -1.008(3) 0.016 Uiso 1 1 d
C18 C -1.3347(3) 0.4608(3) -0.9524(3) 0.0145(6) Uani 1 1 d
H18 H -1.368(3) 0.441(3) -0.880(3) 0.017 Uiso 1 1 d
C19 C -1.3804(3) 0.9888(3) -1.2648(3) 0.0105(6) Uani 1 1 d
H19 H -1.370(3) 1.043(3) -1.350(3) 0.013 Uiso 1 1 d
C21 C -1.2872(3) 0.9802(3) -1.5404(3) 0.0116(6) Uani 1 1 d
H21 H -1.360(3) 0.941(3) -1.576(3) 0.014 Uiso 1 1 d
C22 C -1.2558(3) 1.0917(3) -1.6349(3) 0.0133(6) Uani 1 1 d
H22 H -1.314(3) 1.125(3) -1.737(3) 0.016 Uiso 1 1 d
C23 C -1.1508(3) 1.1483(3) -1.5883(3) 0.0151(6) Uani 1 1 d
H23 H -1.127(3) 1.230(3) -1.641(3) 0.018 Uiso 1 1 d
C24 C -1.0739(3) 1.0936(3) -1.4440(3) 0.0115(6) Uani 1 1 d
C25 C -1.1117(3) 0.9792(3) -1.3565(3) 0.0110(6) Uani 1 1 d
C26 C -1.5085(3) 0.7320(3) -1.3666(3) 0.0115(6) Uani 1 1 d
H26 H -1.513(3) 0.762(3) -1.296(3) 0.014 Uiso 1 1 d
C27 C -1.5956(3) 0.6869(3) -1.4625(3) 0.0130(6) Uani 1 1 d
H27 H -1.678(3) 0.680(3) -1.476(3) 0.016 Uiso 1 1 d
C28 C -1.5338(3) 0.6571(3) -1.5393(3) 0.0127(6) Uani 1 1 d
H28 H -1.564(3) 0.623(3) -1.611(3) 0.015 Uiso 1 1 d
C29 C -1.0321(3) 0.6003(3) -1.2445(3) 0.0122(6) Uani 1 1 d
H29 H -0.983(3) 0.615(3) -1.168(3) 0.015 Uiso 1 1 d
C110 C -1.4449(3) 1.0229(3) -1.1912(3) 0.0134(6) Uani 1 1 d
H110 H -1.487(3) 1.102(3) -1.216(3) 0.016 Uiso 1 1 d
C111 C -1.4303(3) 0.9135(3) -1.0708(3) 0.0138(6) Uani 1 1 d
H111 H -1.461(3) 0.897(3) -0.988(3) 0.017 Uiso 1 1 d
C112 C -0.8946(3) 1.0871(3) -1.2390(3) 0.0142(6) Uani 1 1 d
H112 H -0.821(3) 1.122(3) -1.195(3) 0.017 Uiso 1 1 d
C210 C -1.0072(3) 0.5204(3) -1.3101(3) 0.0131(6) Uani 1 1 d
H210 H -0.939(3) 0.469(3) -1.283(3) 0.016 Uiso 1 1 d
C211 C -1.1118(3) 0.5319(3) -1.4243(3) 0.0134(6) Uani 1 1 d
H211 H -1.134(3) 0.493(3) -1.500(3) 0.016 Uiso 1 1 d
C212 C -0.9623(3) 1.1436(3) -1.3797(3) 0.0153(7) Uani 1 1 d
H212 H -0.940(3) 1.218(3) -1.434(3) 0.018 Uiso 1 1 d

loop_
_atom_site_aniso_label
_atom_site_aniso_U_11
_atom_site_aniso_U_22
_atom_site_aniso_U_33
_atom_site_aniso_U_23
_atom_site_aniso_U_13
_atom_site_aniso_U_12
Fe1 0.0097(2) 0.0080(2) 0.0078(2) -0.00185(16) 0.00462(16) -0.00080(15)
B1 0.0194(19) 0.0120(16) 0.0110(17) -0.0026(14) 0.0077(15) 0.0019(14)
B2 0.0128(17) 0.0125(16) 0.0082(16) -0.0028(13) 0.0038(14) 0.0003(13)
N11 0.0101(13) 0.0104(12) 0.0103(13) -0.0029(10) 0.0027(10) 0.0049(10)
N12 0.0104(13) 0.0113(12) 0.0073(12) -0.0021(10) 0.0044(10) 0.0003(10)
N13 0.0093(12) 0.0130(12) 0.0084(13) -0.0034(10) 0.0035(10) -0.0019(10)
N14 0.0137(13) 0.0125(12) 0.0074(12) -0.0016(10) 0.0058(10) 0.0008(10)
N15 0.0141(13) 0.0130(12) 0.0092(13) -0.0045(10) 0.0044(11) -0.0015(10)
N21 0.0094(13) 0.0095(11) 0.0088(13) -0.0016(10) 0.0035(10) 0.0027(10)
N22 0.0136(14) 0.0077(11) 0.0109(13) -0.0020(10) 0.0068(11) -0.0018(10)
N23 0.0112(13) 0.0118(12) 0.0089(13) -0.0016(10) 0.0051(11) -0.0010(10)
N24 0.0140(13) 0.0090(11) 0.0083(12) -0.0015(9) 0.0046(10) -0.0011(10)
N25 0.0131(13) 0.0094(11) 0.0098(13) -0.0033(10) 0.0054(10) -0.0019(10)
C11 0.0145(16) 0.0116(14) 0.0123(15) -0.0028(12) 0.0056(13) 0.0012(12)
C12 0.0156(16) 0.0153(15) 0.0109(15) -0.0055(12) 0.0023(13) 0.0057(12)
C13 0.0100(16) 0.0182(15) 0.0167(16) -0.0114(13) 0.0031(13) -0.0010(12)
C14 0.0118(15) 0.0134(14) 0.0165(16) -0.0088(12) 0.0059(13) 0.0004(12)
C15 0.0118(15) 0.0102(13) 0.0111(15) -0.0040(12) 0.0059(12) 0.0010(11)
C16 0.0149(16) 0.0109(14) 0.0115(15) -0.0048(12) 0.0050(13) -0.0003(11)
C17 0.0159(16) 0.0106(14) 0.0135(16) -0.0032(12) 0.0047(13) -0.0004(12)
C18 0.0177(17) 0.0139(15) 0.0131(16) -0.0023(12) 0.0096(13) -0.0022(12)
C19 0.0121(15) 0.0109(14) 0.0065(14) -0.0030(12) 0.0008(12) -0.0009(11)
C21 0.0120(15) 0.0108(14) 0.0140(16) -0.0048(12) 0.0064(13) -0.0004(11)
C22 0.0151(16) 0.0132(14) 0.0097(15) -0.0006(12) 0.0047(13) 0.0038(12)
C23 0.0195(17) 0.0094(14) 0.0179(17) -0.0008(13) 0.0121(14) 0.0011(12)
C24 0.0112(15) 0.0100(14) 0.0169(16) -0.0055(12) 0.0086(13) -0.0012(11)
C25 0.0133(15) 0.0098(13) 0.0128(15) -0.0058(12) 0.0061(12) 0.0002(11)
C26 0.0160(16) 0.0095(13) 0.0099(15) -0.0014(12) 0.0077(13) -0.0008(11)
C27 0.0106(15) 0.0103(14) 0.0157(16) -0.0018(12) 0.0041(13) 0.0001(12)
C28 0.0127(16) 0.0105(14) 0.0126(16) -0.0032(12) 0.0024(13) -0.0011(12)
C29 0.0150(16) 0.0123(14) 0.0082(15) -0.0009(12) 0.0055(13) -0.0026(12)
C110 0.0135(16) 0.0111(14) 0.0135(16) -0.0056(12) -0.0004(13) 0.0049(12)
C111 0.0138(16) 0.0157(15) 0.0148(16) -0.0074(13) 0.0062(13) -0.0001(12)
C112 0.0119(16) 0.0141(15) 0.0205(17) -0.0099(13) 0.0067(13) -0.0034(12)
C210 0.0150(17) 0.0125(15) 0.0114(15) -0.0003(12) 0.0077(13) 0.0011(12)
C211 0.0189(17) 0.0110(14) 0.0132(16) -0.0043(12) 0.0091(14) -0.0023(12)
C212 0.0141(16) 0.0109(14) 0.0219(18) -0.0039(13) 0.0096(14) -0.0019(12)

loop_
_atom_type_symbol
_atom_type_description
_atom_type_scat_dispersion_real
_atom_type_scat_dispersion_imag
_atom_type_scat_source
C C 0.0033 0.0016 'International Tables Vol C Tables 4.2.6.8 and 6.1.1.4'
H H 0.0000 0.0000 'International Tables Vol C Tables 4.2.6.8 and 6.1.1.4'
B B 0.0013 0.0007 'International Tables Vol C Tables 4.2.6.8 and 6.1.1.4'
N N 0.0061 0.0033 'International Tables Vol C Tables 4.2.6.8 and 6.1.1.4'
Fe Fe 0.3463 0.8444 'International Tables Vol C Tables 4.2.6.8 and 6.1.1.4'

loop_
_geom_angle_atom_site_label_1
_geom_angle_atom_site_label_2
_geom_angle_atom_site_label_3
_geom_angle
N21 Fe1 N11 82.52(10)
N21 Fe1 N22 94.22(10)
N11 Fe1 N22 175.73(10)
N21 Fe1 N23 89.48(9)
N11 Fe1 N23 90.07(10)
N22 Fe1 N23 92.68(10)
N21 Fe1 N13 90.22(9)
N11 Fe1 N13 88.82(10)
N22 Fe1 N13 88.42(10)
N23 Fe1 N13 178.88(11)
N21 Fe1 N12 176.74(10)
N11 Fe1 N12 97.54(10)
N22 Fe1 N12 85.86(9)
N23 Fe1 N12 87.26(9)
N13 Fe1 N12 93.04(9)
N14 B1 N15 109.8(2)
N14 B1 H11B 107.0(16)
N15 B1 H11B 112.2(16)
N14 B1 H12B 107.7(15)
N15 B1 H12B 106.7(15)
H11B B1 H12B 113(2)
N24 B2 N25 109.2(2)
N24 B2 H21B 107.7(14)
N25 B2 H21B 110.1(15)
N24 B2 H22B 108.4(15)
N25 B2 H22B 107.9(15)
H21B B2 H22B 113(2)
C11 N11 C15 116.4(3)
C11 N11 Fe1 130.4(2)
C15 N11 Fe1 113.08(19)
C16 N12 N14 106.2(2)
C16 N12 Fe1 126.33(18)
N14 N12 Fe1 124.53(17)
C19 N13 N15 106.1(2)
C19 N13 Fe1 128.70(19)
N15 N13 Fe1 124.92(17)
C18 N14 N12 109.4(2)
C18 N14 B1 126.7(2)
N12 N14 B1 123.2(2)
C111 N15 N13 109.4(2)
C111 N15 B1 125.3(2)
N13 N15 B1 124.6(2)
C21 N21 C25 117.2(2)
C21 N21 Fe1 129.7(2)
C25 N21 Fe1 113.04(19)
C26 N22 N24 105.4(2)
C26 N22 Fe1 127.3(2)
N24 N22 Fe1 126.28(17)
C29 N23 N25 106.5(2)
C29 N23 Fe1 128.0(2)
N25 N23 Fe1 124.36(18)
C28 N24 N22 109.8(2)
C28 N24 B2 126.8(2)
N22 N24 B2 123.3(2)
C211 N25 N23 108.9(2)
C211 N25 B2 125.8(2)
N23 N25 B2 124.3(2)
N11 C11 C12 123.1(3)
N11 C11 H11 119.7(19)
C12 C11 H11 117.1(19)
C13 C12 C11 120.1(3)
C13 C12 H12 125.9(19)
C11 C12 H12 113.9(19)
C12 C13 C14 118.9(3)
C12 C13 H13 120(2)
C14 C13 H13 121(2)
C15 C14 C13 117.4(3)
C15 C14 C112 118.1(3)
C13 C14 C112 124.5(3)
N11 C15 C14 124.0(3)
N11 C15 C25 114.8(3)
C14 C15 C25 121.1(3)
N12 C16 C17 110.8(2)
N12 C16 H16 122.9(17)
C17 C16 H16 126.2(17)
C18 C17 C16 104.8(3)
C18 C17 H17 128.4(18)
C16 C17 H17 126.8(18)
N14 C18 C17 108.8(2)
N14 C18 H18 117.5(18)
C17 C18 H18 133.7(19)
N13 C19 C110 111.3(3)
N13 C19 H19 123.0(18)
C110 C19 H19 125.7(18)
N21 C21 C22 122.8(3)
N21 C21 H21 118.1(18)
C22 C21 H21 119.1(18)
C23 C22 C21 120.5(3)
C23 C22 H22 123.2(17)
C21 C22 H22 116.3(17)
C22 C23 C24 119.1(3)
C22 C23 H23 126.4(19)
C24 C23 H23 114.0(19)
C23 C24 C25 116.7(3)
C23 C24 C212 125.2(3)
C25 C24 C212 118.1(3)
N21 C25 C15 116.5(2)
N21 C25 C24 123.7(3)
C15 C25 C24 119.8(3)
N22 C26 C27 111.1(3)
N22 C26 H26 117.0(18)
C27 C26 H26 131.9(18)
C28 C27 C26 104.7(3)
C28 C27 H27 126.4(19)
C26 C27 H27 128.9(19)
N24 C28 C27 109.0(3)
N24 C28 H28 122.9(19)
C27 C28 H28 128.0(19)
N23 C29 C210 110.7(3)
N23 C29 H29 122(2)
C210 C29 H29 128(2)
C111 C110 C19 104.2(3)
C111 C110 H110 127.8(18)
C19 C110 H110 128.0(18)
N15 C111 C110 109.0(3)
N15 C111 H111 120.6(16)
C110 C111 H111 130.4(16)
C212 C112 C14 121.0(3)
C212 C112 H112 121.7(18)
C14 C112 H112 117.3(18)
C211 C210 C29 104.7(3)
C211 C210 H210 126.7(19)
C29 C210 H210 129(2)
N25 C211 C210 109.1(3)
N25 C211 H211 118.4(18)
C210 C211 H211 132.4(18)
C112 C212 C24 121.8(3)
C112 C212 H212 120(2)
C24 C212 H212 118(2)

loop_
_geom_bond_atom_site_label_1
_geom_bond_atom_site_label_2
_geom_bond_distance
Fe1 N21 1.971(2)
Fe1 N11 1.974(2)
Fe1 N22 1.995(2)
Fe1 N23 2.005(2)
Fe1 N13 2.006(2)
Fe1 N12 2.022(2)
B1 N14 1.528(4)
B1 N15 1.556(4)
B1 H11B 1.07(3)
B1 H12B 1.11(3)
B2 N24 1.549(4)
B2 N25 1.555(4)
B2 H21B 1.14(3)
B2 H22B 1.10(3)
N11 C11 1.331(4)
N11 C15 1.378(3)
N12 C16 1.337(3)
N12 N14 1.372(3)
N13 C19 1.333(3)
N13 N15 1.371(3)
N14 C18 1.347(3)
N15 C111 1.347(3)
N21 C21 1.329(4)
N21 C25 1.358(4)
N22 C26 1.354(3)
N22 N24 1.369(3)
N23 C29 1.342(4)
N23 N25 1.363(3)
N24 C28 1.342(4)
N25 C211 1.356(3)
C11 C12 1.401(4)
C11 H11 0.94(3)
C12 C13 1.372(4)
C12 H12 0.93(3)
C13 C14 1.403(4)
C13 H13 0.89(3)
C14 C15 1.401(4)
C14 C112 1.442(4)
C15 C25 1.417(4)
C16 C17 1.392(4)
C16 H16 0.96(3)
C17 C18 1.377(4)
C17 H17 0.92(3)
C18 H18 0.92(3)
C19 C110 1.394(4)
C19 H19 0.93(3)
C21 C22 1.406(4)
C21 H21 0.95(3)
C22 C23 1.360(4)
C22 H22 1.01(3)
C23 C24 1.409(4)
C23 H23 0.96(3)
C24 C25 1.425(4)
C24 C212 1.428(4)
C26 C27 1.380(4)
C26 H26 0.93(3)
C27 C28 1.377(4)
C27 H27 0.92(3)
C28 H28 0.91(3)
C29 C210 1.389(4)
C29 H29 0.88(3)
C110 C111 1.380(4)
C110 H110 0.93(3)
C111 H111 1.01(3)
C112 C212 1.355(4)
C112 H112 0.96(3)
C210 C211 1.369(4)
C210 H210 0.91(3)
C211 H211 0.98(3)
C212 H212 0.90(3)

loop_
_geom_torsion_atom_site_label_1
_geom_torsion_atom_site_label_2
_geom_torsion_atom_site_label_3
_geom_torsion_atom_site_label_4
_geom_torsion
N21 Fe1 N11 C11 176.5(2)
N22 Fe1 N11 C11 136.0(13)
N23 Fe1 N11 C11 -94.0(2)
N13 Fe1 N11 C11 86.1(2)
N12 Fe1 N11 C11 -6.8(2)
N21 Fe1 N11 C15 -0.74(18)
N22 Fe1 N11 C15 -41.2(14)
N23 Fe1 N11 C15 88.73(18)
N13 Fe1 N11 C15 -91.12(18)
N12 Fe1 N11 C15 175.97(17)
N21 Fe1 N12 C16 -27(2)
N11 Fe1 N12 C16 -118.0(2)
N22 Fe1 N12 C16 64.6(2)
N23 Fe1 N12 C16 -28.2(2)
N13 Fe1 N12 C16 152.8(2)
N21 Fe1 N12 N14 174.9(18)
N11 Fe1 N12 N14 84.1(2)
N22 Fe1 N12 N14 -93.4(2)
N23 Fe1 N12 N14 173.8(2)
N13 Fe1 N12 N14 -5.2(2)
N21 Fe1 N13 C19 17.7(3)
N11 Fe1 N13 C19 100.2(3)
N22 Fe1 N13 C19 -76.5(3)
N23 Fe1 N13 C19 92(5)
N12 Fe1 N13 C19 -162.3(3)
N21 Fe1 N13 N15 -169.4(2)
N11 Fe1 N13 N15 -86.9(2)
N22 Fe1 N13 N15 96.3(2)
N23 Fe1 N13 N15 -95(5)
N12 Fe1 N13 N15 10.6(2)
C16 N12 N14 C18 0.8(3)
Fe1 N12 N14 C18 162.5(2)
C16 N12 N14 B1 171.9(3)
Fe1 N12 N14 B1 -26.4(4)
N15 B1 N14 C18 -138.4(3)
N15 B1 N14 N12 52.1(4)
C19 N13 N15 C111 0.4(3)
Fe1 N13 N15 C111 -173.8(2)
C19 N13 N15 B1 -171.1(3)
Fe1 N13 N15 B1 14.7(4)
N14 B1 N15 C111 143.9(3)
N14 B1 N15 N13 -46.0(4)
N11 Fe1 N21 C21 -179.2(2)
N22 Fe1 N21 C21 -1.9(2)
N23 Fe1 N21 C21 90.7(2)
N13 Fe1 N21 C21 -90.4(2)
N12 Fe1 N21 C21 90(2)
N11 Fe1 N21 C25 1.72(18)
N22 Fe1 N21 C25 178.94(18)
N23 Fe1 N21 C25 -88.42(19)
N13 Fe1 N21 C25 90.50(19)
N12 Fe1 N21 C25 -90(2)
N21 Fe1 N22 C26 -116.6(2)
N11 Fe1 N22 C26 -76.4(14)
N23 Fe1 N22 C26 153.7(2)
N13 Fe1 N22 C26 -26.5(2)
N12 Fe1 N22 C26 66.7(2)
N21 Fe1 N22 N24 76.5(2)
N11 Fe1 N22 N24 116.7(13)
N23 Fe1 N22 N24 -13.2(2)
N13 Fe1 N22 N24 166.6(2)
N12 Fe1 N22 N24 -100.2(2)
N21 Fe1 N23 C29 109.6(2)
N11 Fe1 N23 C29 27.1(2)
N22 Fe1 N23 C29 -156.2(2)
N13 Fe1 N23 C29 35(5)
N12 Fe1 N23 C29 -70.5(2)
N21 Fe1 N23 N25 -84.1(2)
N11 Fe1 N23 N25 -166.6(2)
N22 Fe1 N23 N25 10.1(2)
N13 Fe1 N23 N25 -159(5)
N12 Fe1 N23 N25 95.8(2)
C26 N22 N24 C28 1.1(3)
Fe1 N22 N24 C28 170.36(19)
C26 N22 N24 B2 176.2(2)
Fe1 N22 N24 B2 -14.6(3)
N25 B2 N24 C28 -139.6(3)
N25 B2 N24 N22 46.2(3)
C29 N23 N25 C211 -0.9(3)
Fe1 N23 N25 C211 -169.65(18)
C29 N23 N25 B2 -170.3(2)
Fe1 N23 N25 B2 20.9(3)
N24 B2 N25 C211 142.1(3)
N24 B2 N25 N23 -50.2(3)
C15 N11 C11 C12 1.2(4)
Fe1 N11 C11 C12 -176.0(2)
N11 C11 C12 C13 -1.8(4)
C11 C12 C13 C14 0.1(4)
C12 C13 C14 C15 1.9(4)
C12 C13 C14 C112 -179.2(3)
C11 N11 C15 C14 1.1(4)
Fe1 N11 C15 C14 178.7(2)
C11 N11 C15 C25 -178.0(2)
Fe1 N11 C15 C25 -0.3(3)
C13 C14 C15 N11 -2.7(4)
C112 C14 C15 N11 178.4(2)
C13 C14 C15 C25 176.4(2)
C112 C14 C15 C25 -2.6(4)
N14 N12 C16 C17 -0.9(3)
Fe1 N12 C16 C17 -162.1(2)
N12 C16 C17 C18 0.6(4)
N12 N14 C18 C17 -0.5(3)
B1 N14 C18 C17 -171.2(3)
C16 C17 C18 N14 0.0(3)
N15 N13 C19 C110 0.3(3)
Fe1 N13 C19 C110 174.2(2)
C25 N21 C21 C22 2.1(4)
Fe1 N21 C21 C22 -177.0(2)
N21 C21 C22 C23 -1.8(4)
C21 C22 C23 C24 0.0(4)
C22 C23 C24 C25 1.1(4)
C22 C23 C24 C212 -178.9(3)
C21 N21 C25 C15 178.3(2)
Fe1 N21 C25 C15 -2.4(3)
C21 N21 C25 C24 -0.9(4)
Fe1 N21 C25 C24 178.4(2)
N11 C15 C25 N21 1.8(3)
C14 C15 C25 N21 -177.3(2)
N11 C15 C25 C24 -178.9(2)
C14 C15 C25 C24 2.0(4)
C23 C24 C25 N21 -0.7(4)
C212 C24 C25 N21 179.3(2)
C23 C24 C25 C15 -179.9(2)
C212 C24 C25 C15 0.1(4)
N24 N22 C26 C27 -1.3(3)
Fe1 N22 C26 C27 -170.39(19)
N22 C26 C27 C28 1.0(3)
N22 N24 C28 C27 -0.5(3)
B2 N24 C28 C27 -175.4(3)
C26 C27 C28 N24 -0.3(3)
N25 N23 C29 C210 1.5(3)
Fe1 N23 C29 C210 169.76(18)
N13 C19 C110 C111 -0.8(3)
N13 N15 C111 C110 -0.9(3)
B1 N15 C111 C110 170.5(3)
C19 C110 C111 N15 1.1(3)
C15 C14 C112 C212 1.1(4)
C13 C14 C112 C212 -177.7(3)
N23 C29 C210 C211 -1.6(3)
N23 N25 C211 C210 -0.1(3)
B2 N25 C211 C210 169.2(2)
C29 C210 C211 N25 1.0(3)
C14 C112 C212 C24 0.9(4)
C23 C24 C212 C112 178.4(3)
C25 C24 C212 C112 -1.5(4)
